data_4340842
loop_
_publ_author_name
'Kalita, Hemanta'
'Lee, Way-Zen'
'Ravikanth, Mangalampalli'

_publ_section_title
;
 Phosphorus Complexes of meso-Triaryl-25-oxasmaragdyrins.
;
_journal_issue 17
_journal_name_full 'Inorganic chemistry'
_journal_page_first 9431
_journal_page_last 9438
_journal_paper_doi 10.1021/ic501629n
_journal_volume 53
_journal_year 2014
_chemical_formula_moiety 'C44 H33 N4 O3 P'
_chemical_formula_sum 'C44 H33 N4 O3 P'
_chemical_formula_weight 696.71
_chemical_name_systematic
;
 ?
;
_space_group_IT_number 2
_symmetry_cell_setting triclinic
_symmetry_space_group_name_Hall '-P 1'
_symmetry_space_group_name_H-M 'P -1'
_atom_sites_solution_hydrogens geom
_atom_sites_solution_primary direct
_atom_sites_solution_secondary difmap
_audit_creation_method SHELXL-97
_cell_angle_alpha 79.730(5)
_cell_angle_beta 80.208(5)
_cell_angle_gamma 89.199(6)
_cell_formula_units_Z 2
_cell_length_a 8.7643(5)
_cell_length_b 11.0201(8)
_cell_length_c 20.4623(18)
_cell_measurement_reflns_used 0
_cell_measurement_temperature 200(2)
_cell_measurement_theta_max 0
_cell_measurement_theta_min 0
_cell_volume 1916.1(2)
_computing_molecular_graphics 'Ortep-3 for Windows (Farrugia, 1997)'
_computing_publication_material 'WinGX publication routines (Farrugia, 1999)'
_computing_structure_refinement 'SHELXL-97 (Sheldrick, 1997)'
_computing_structure_solution 'SHELXS-86 (Sheldrick, 1986)'
_diffrn_ambient_temperature 200(2)
_diffrn_measured_fraction_theta_full 0.991
_diffrn_measured_fraction_theta_max 0.991
_diffrn_radiation_monochromator graphite
_diffrn_radiation_source 'fine-focus sealed tube'
_diffrn_radiation_type MoK\a
_diffrn_radiation_wavelength 0.71073
_diffrn_reflns_av_R_equivalents 0.0569
_diffrn_reflns_av_sigmaI/netI 0.0795
_diffrn_reflns_limit_h_max 10
_diffrn_reflns_limit_h_min -10
_diffrn_reflns_limit_k_max 13
_diffrn_reflns_limit_k_min -13
_diffrn_reflns_limit_l_max 24
_diffrn_reflns_limit_l_min -24
_diffrn_reflns_number 17465
_diffrn_reflns_theta_full 25.04
_diffrn_reflns_theta_max 25.04
_diffrn_reflns_theta_min 1.88
_exptl_absorpt_coefficient_mu 0.116
_exptl_absorpt_correction_T_max 0.9873
_exptl_absorpt_correction_T_min 0.9242
_exptl_absorpt_correction_type multi-scan
_exptl_crystal_colour blue
_exptl_crystal_density_diffrn 1.208
_exptl_crystal_density_method 'not measured'
_exptl_crystal_description prism
_exptl_crystal_F_000 728
_exptl_crystal_size_max 0.69
_exptl_crystal_size_mid 0.38
_exptl_crystal_size_min 0.11
_platon_squeeze_details
;
;
_refine_diff_density_max 0.336
_refine_diff_density_min -0.326
_refine_diff_density_rms 0.067
_refine_ls_extinction_method none
_refine_ls_goodness_of_fit_ref 1.071
_refine_ls_hydrogen_treatment constr
_refine_ls_matrix_type full
_refine_ls_number_parameters 469
_refine_ls_number_reflns 6724
_refine_ls_number_restraints 0
_refine_ls_restrained_S_all 1.071
_refine_ls_R_factor_all 0.1024
_refine_ls_R_factor_gt 0.0698
_refine_ls_shift/su_max 0.000
_refine_ls_shift/su_mean 0.000
_refine_ls_structure_factor_coef Fsqd
_refine_ls_weighting_details 'calc w=1/[\s^2^(Fo^2^)+(0.1049P)^2^+0.3303P] where P=(Fo^2^+2Fc^2^)/3'
_refine_ls_weighting_scheme calc
_refine_ls_wR_factor_gt 0.1887
_refine_ls_wR_factor_ref 0.2071
_reflns_number_gt 4330
_reflns_number_total 6724
_reflns_threshold_expression >2sigma(I)
_cod_data_source_file ic501629n_si_002.cif
_cod_data_source_block a15721
_cod_depositor_comments 'Adding full bibliography for 4340842.cif.'
_cod_database_code 4340842

loop_
_symmetry_equiv_pos_as_xyz
'x, y, z'
'-x, -y, -z'

loop_
_atom_site_label
_atom_site_type_symbol
_atom_site_fract_x
_atom_site_fract_y
_atom_site_fract_z
_atom_site_U_iso_or_equiv
_atom_site_adp_type
_atom_site_occupancy
_atom_site_symmetry_multiplicity
_atom_site_calc_flag
_atom_site_refinement_flags
C1 C 0.5811(4) 0.5727(3) 0.31315(17) 0.0349(9) Uani 1 1 d .
C2 C 0.7406(5) 0.5918(4) 0.31495(19) 0.0406(9) Uani 1 1 d .
H2 H 0.7908 0.5638 0.3524 0.049 Uiso 1 1 calc R
C3 C 0.8103(5) 0.6574(3) 0.25362(19) 0.0396(9) Uani 1 1 d .
H3 H 0.9161 0.6828 0.2421 0.048 Uiso 1 1 calc R
C4 C 0.7001(4) 0.6805(3) 0.21111(18) 0.0337(9) Uani 1 1 d .
C5 C 0.7158(4) 0.7225(3) 0.14143(17) 0.0307(8) Uani 1 1 d .
C6 C 0.8650(4) 0.7818(3) 0.10599(17) 0.0317(8) Uani 1 1 d .
C7 C 0.9263(5) 0.8772(3) 0.1305(2) 0.0423(10) Uani 1 1 d .
H7 H 0.8713 0.9037 0.1695 0.051 Uiso 1 1 calc R
C8 C 1.0659(5) 0.9341(4) 0.0989(2) 0.0432(10) Uani 1 1 d .
H8 H 1.1050 0.9991 0.1165 0.052 Uiso 1 1 calc R
C9 C 1.1499(4) 0.8976(3) 0.04189(19) 0.0353(9) Uani 1 1 d .
C10 C 1.3026(5) 0.9571(4) 0.0068(2) 0.0479(10) Uani 1 1 d .
H10A H 1.3286 1.0221 0.0302 0.072 Uiso 1 1 calc R
H10B H 1.2949 0.9931 -0.0399 0.072 Uiso 1 1 calc R
H10C H 1.3835 0.8949 0.0071 0.072 Uiso 1 1 calc R
C11 C 1.0880(4) 0.8019(4) 0.0179(2) 0.0406(9) Uani 1 1 d .
H11 H 1.1428 0.7753 -0.0211 0.049 Uiso 1 1 calc R
C12 C 0.9497(4) 0.7448(3) 0.04916(18) 0.0348(9) Uani 1 1 d .
H12 H 0.9114 0.6792 0.0317 0.042 Uiso 1 1 calc R
C13 C 0.5997(4) 0.6983(3) 0.10560(17) 0.0316(8) Uani 1 1 d .
C14 C 0.5982(4) 0.7015(3) 0.03677(18) 0.0343(8) Uani 1 1 d .
H14 H 0.6775 0.7362 0.0009 0.041 Uiso 1 1 calc R
C15 C 0.4644(4) 0.6467(3) 0.02977(17) 0.0330(8) Uani 1 1 d .
H15 H 0.4374 0.6357 -0.0119 0.040 Uiso 1 1 calc R
C16 C 0.3716(4) 0.6085(3) 0.09423(17) 0.0287(8) Uani 1 1 d .
C17 C 0.2374(4) 0.5342(3) 0.10838(17) 0.0293(8) Uani 1 1 d .
C18 C 0.1648(4) 0.4907(3) 0.06023(18) 0.0334(8) Uani 1 1 d .
H18 H 0.1952 0.5097 0.0127 0.040 Uiso 1 1 calc R
C19 C 0.0420(4) 0.4158(3) 0.09463(17) 0.0332(8) Uani 1 1 d .
H19 H -0.0274 0.3744 0.0747 0.040 Uiso 1 1 calc R
C20 C 0.0364(4) 0.4108(3) 0.16486(17) 0.0287(8) Uani 1 1 d .
C21 C -0.0711(4) 0.3448(3) 0.21722(17) 0.0296(8) Uani 1 1 d .
C22 C -0.2099(4) 0.2914(3) 0.19747(16) 0.0280(8) Uani 1 1 d .
C23 C -0.3270(5) 0.3665(4) 0.1780(2) 0.0447(10) Uani 1 1 d .
H23 H -0.3167 0.4532 0.1745 0.054 Uiso 1 1 calc R
C24 C -0.4591(5) 0.3181(4) 0.1634(2) 0.0470(10) Uani 1 1 d .
H24 H -0.5381 0.3723 0.1504 0.056 Uiso 1 1 calc R
C25 C -0.4789(4) 0.1937(3) 0.16714(16) 0.0316(8) Uani 1 1 d .
C26 C -0.6280(5) 0.1422(4) 0.1533(2) 0.0489(11) Uani 1 1 d .
H26A H -0.6974 0.2101 0.1417 0.073 Uiso 1 1 calc R
H26B H -0.6786 0.0861 0.1936 0.073 Uiso 1 1 calc R
H26C H -0.6041 0.0971 0.1157 0.073 Uiso 1 1 calc R
C27 C -0.3614(5) 0.1185(3) 0.1836(2) 0.0489(11) Uani 1 1 d .
H27 H -0.3694 0.0325 0.1838 0.059 Uiso 1 1 calc R
C28 C -0.2308(5) 0.1658(4) 0.2002(2) 0.0481(11) Uani 1 1 d .
H28 H -0.1531 0.1108 0.2139 0.058 Uiso 1 1 calc R
C29 C -0.0713(4) 0.3244(3) 0.28637(17) 0.0314(8) Uani 1 1 d .
C30 C -0.1835(4) 0.2659(3) 0.33867(18) 0.0354(9) Uani 1 1 d .
H30 H -0.2804 0.2345 0.3336 0.043 Uiso 1 1 calc R
C31 C -0.1316(4) 0.2610(3) 0.39849(18) 0.0371(9) Uani 1 1 d .
H31 H -0.1855 0.2256 0.4419 0.044 Uiso 1 1 calc R
C32 C 0.0165(4) 0.3180(3) 0.38414(16) 0.0335(9) Uani 1 1 d .
C33 C 0.1166(4) 0.3267(3) 0.42885(17) 0.0349(9) Uani 1 1 d .
C34 C 0.0637(5) 0.2613(3) 0.50002(17) 0.0346(9) Uani 1 1 d .
C35 C 0.0809(6) 0.1355(4) 0.51742(19) 0.0528(12) Uani 1 1 d .
H35 H 0.1210 0.0892 0.4835 0.063 Uiso 1 1 calc R
C36 C 0.0406(6) 0.0762(4) 0.5835(2) 0.0592(13) Uani 1 1 d .
H36 H 0.0574 -0.0099 0.5940 0.071 Uiso 1 1 calc R
C37 C -0.0227(5) 0.1365(4) 0.63440(18) 0.0448(10) Uani 1 1 d .
C38 C -0.0645(6) 0.0704(4) 0.7059(2) 0.0584(12) Uani 1 1 d .
H38A H -0.0476 -0.0181 0.7077 0.088 Uiso 1 1 calc R
H38B H -0.1737 0.0842 0.7228 0.088 Uiso 1 1 calc R
H38C H 0.0004 0.1020 0.7339 0.088 Uiso 1 1 calc R
C39 C -0.0371(6) 0.2607(4) 0.6171(2) 0.0687(15) Uani 1 1 d .
H39 H -0.0773 0.3057 0.6515 0.082 Uiso 1 1 calc R
C40 C 0.0035(6) 0.3246(4) 0.5523(2) 0.0641(14) Uani 1 1 d .
H40 H -0.0092 0.4113 0.5429 0.077 Uiso 1 1 calc R
C41 C 0.2649(4) 0.3830(3) 0.41565(17) 0.0352(9) Uani 1 1 d .
C42 C 0.3743(5) 0.3723(4) 0.46052(19) 0.0421(10) Uani 1 1 d .
H42 H 0.3598 0.3264 0.5051 0.050 Uiso 1 1 calc R
C43 C 0.5045(5) 0.4400(4) 0.42788(18) 0.0415(10) Uani 1 1 d .
H43 H 0.5965 0.4479 0.4457 0.050 Uiso 1 1 calc R
C44 C 0.4775(5) 0.4958(3) 0.36334(17) 0.0368(9) Uani 1 1 d .
N1 N 0.5555(3) 0.6301(3) 0.24965(14) 0.0324(7) Uani 1 1 d .
N2 N 0.4540(3) 0.6453(3) 0.14096(14) 0.0294(7) Uani 1 1 d .
N3 N 0.1584(3) 0.4830(2) 0.17039(14) 0.0277(6) Uani 1 1 d .
H3' H 0.1822 0.5110 0.2071 0.033 Uiso 1 1 d R
N4 N 0.3324(4) 0.4569(3) 0.35783(14) 0.0360(7) Uani 1 1 d .
H4' H 0.2923 0.4852 0.3229 0.043 Uiso 1 1 d R
O1 O 0.3930(3) 0.8214(2) 0.21220(14) 0.0467(7) Uani 1 1 d .
O2 O 0.2546(3) 0.6100(2) 0.25406(11) 0.0319(6) Uani 1 1 d .
O3 O 0.0530(3) 0.3597(2) 0.31467(11) 0.0326(6) Uani 1 1 d .
P1 P 0.39262(11) 0.68660(8) 0.21856(5) 0.0323(3) Uani 1 1 d .

loop_
_atom_site_aniso_label
_atom_site_aniso_U_11
_atom_site_aniso_U_22
_atom_site_aniso_U_33
_atom_site_aniso_U_23
_atom_site_aniso_U_13
_atom_site_aniso_U_12
C1 0.037(2) 0.039(2) 0.032(2) -0.0147(16) -0.0064(16) -0.0031(17)
C2 0.039(2) 0.048(2) 0.039(2) -0.0123(18) -0.0141(18) -0.0031(19)
C3 0.033(2) 0.042(2) 0.047(2) -0.0155(18) -0.0049(18) -0.0069(17)
C4 0.028(2) 0.034(2) 0.041(2) -0.0113(16) -0.0050(16) -0.0051(16)
C5 0.030(2) 0.0250(18) 0.037(2) -0.0096(15) -0.0012(16) -0.0050(15)
C6 0.029(2) 0.0299(19) 0.037(2) -0.0082(15) -0.0060(16) 0.0009(15)
C7 0.039(2) 0.041(2) 0.048(2) -0.0167(18) -0.0022(19) -0.0016(18)
C8 0.039(2) 0.036(2) 0.057(3) -0.0130(18) -0.011(2) -0.0093(18)
C9 0.027(2) 0.0281(19) 0.050(2) -0.0027(16) -0.0073(17) -0.0034(15)
C10 0.036(2) 0.042(2) 0.062(3) -0.0040(19) -0.003(2) -0.0115(18)
C11 0.031(2) 0.045(2) 0.046(2) -0.0128(18) -0.0024(18) -0.0031(18)
C12 0.036(2) 0.031(2) 0.040(2) -0.0100(16) -0.0075(17) -0.0066(16)
C13 0.034(2) 0.0264(18) 0.0321(19) -0.0034(14) -0.0009(15) -0.0046(15)
C14 0.035(2) 0.0314(19) 0.033(2) 0.0031(15) -0.0046(16) -0.0049(16)
C15 0.034(2) 0.035(2) 0.0290(19) -0.0018(15) -0.0087(16) -0.0037(16)
C16 0.024(2) 0.0290(18) 0.0318(19) -0.0014(15) -0.0068(15) 0.0039(15)
C17 0.028(2) 0.0284(18) 0.0301(19) -0.0008(14) -0.0068(15) 0.0011(15)
C18 0.034(2) 0.037(2) 0.0292(19) -0.0021(15) -0.0076(16) -0.0047(17)
C19 0.028(2) 0.038(2) 0.035(2) -0.0066(16) -0.0106(16) -0.0013(16)
C20 0.026(2) 0.0295(18) 0.0320(19) -0.0063(15) -0.0076(15) -0.0007(15)
C21 0.027(2) 0.0337(19) 0.0293(18) -0.0069(15) -0.0075(15) 0.0008(15)
C22 0.027(2) 0.0328(19) 0.0247(17) -0.0079(14) -0.0038(14) -0.0032(15)
C23 0.047(3) 0.031(2) 0.061(3) -0.0069(18) -0.021(2) 0.0028(18)
C24 0.038(2) 0.040(2) 0.066(3) -0.005(2) -0.022(2) 0.0086(18)
C25 0.029(2) 0.040(2) 0.0247(18) -0.0002(15) -0.0086(15) -0.0052(16)
C26 0.038(2) 0.060(3) 0.051(3) -0.005(2) -0.016(2) -0.014(2)
C27 0.054(3) 0.026(2) 0.074(3) -0.0089(19) -0.032(2) -0.0012(19)
C28 0.039(3) 0.034(2) 0.077(3) -0.011(2) -0.025(2) 0.0075(18)
C29 0.030(2) 0.0315(19) 0.0345(19) -0.0099(15) -0.0071(16) -0.0029(16)
C30 0.030(2) 0.039(2) 0.036(2) -0.0048(16) -0.0035(16) -0.0078(16)
C31 0.041(2) 0.038(2) 0.0281(19) -0.0017(15) 0.0031(17) -0.0044(17)
C32 0.046(2) 0.0305(19) 0.0226(18) -0.0048(14) -0.0016(16) -0.0005(17)
C33 0.041(2) 0.039(2) 0.0258(18) -0.0082(15) -0.0051(16) -0.0005(17)
C34 0.047(2) 0.035(2) 0.0228(18) -0.0059(15) -0.0060(16) -0.0015(17)
C35 0.083(3) 0.041(2) 0.032(2) -0.0126(18) 0.001(2) 0.010(2)
C36 0.098(4) 0.038(2) 0.038(2) -0.0025(18) -0.005(2) 0.014(2)
C37 0.055(3) 0.049(2) 0.027(2) -0.0018(17) -0.0027(18) 0.007(2)
C38 0.074(3) 0.062(3) 0.034(2) 0.000(2) -0.003(2) 0.008(2)
C39 0.109(4) 0.059(3) 0.030(2) -0.010(2) 0.013(2) 0.019(3)
C40 0.105(4) 0.036(2) 0.044(3) -0.0054(19) 0.007(3) 0.014(2)
C41 0.041(2) 0.037(2) 0.0287(19) -0.0069(16) -0.0066(17) -0.0013(17)
C42 0.050(3) 0.048(2) 0.029(2) -0.0066(17) -0.0079(18) -0.0062(19)
C43 0.044(2) 0.053(2) 0.032(2) -0.0129(18) -0.0123(18) -0.004(2)
C44 0.043(2) 0.042(2) 0.0283(19) -0.0131(16) -0.0063(17) -0.0008(18)
N1 0.0325(18) 0.0361(17) 0.0300(16) -0.0096(13) -0.0055(13) -0.0034(13)
N2 0.0262(16) 0.0324(16) 0.0296(16) -0.0044(12) -0.0056(12) -0.0022(13)
N3 0.0275(16) 0.0296(15) 0.0282(15) -0.0057(12) -0.0104(12) -0.0012(12)
N4 0.045(2) 0.0388(18) 0.0265(16) -0.0060(13) -0.0112(14) -0.0052(15)
O1 0.0452(17) 0.0329(15) 0.0635(18) -0.0164(13) -0.0048(14) -0.0004(12)
O2 0.0264(14) 0.0323(13) 0.0384(14) -0.0121(11) -0.0031(11) -0.0039(10)
O3 0.0354(15) 0.0393(14) 0.0237(13) -0.0075(10) -0.0037(11) -0.0064(11)
P1 0.0312(6) 0.0296(5) 0.0366(5) -0.0108(4) -0.0020(4) -0.0009(4)

loop_
_atom_type_symbol
_atom_type_description
_atom_type_scat_dispersion_real
_atom_type_scat_dispersion_imag
_atom_type_scat_source
C C 0.0033 0.0016 'International Tables Vol C Tables 4.2.6.8 and 6.1.1.4'
H H 0.0000 0.0000 'International Tables Vol C Tables 4.2.6.8 and 6.1.1.4'
N N 0.0061 0.0033 'International Tables Vol C Tables 4.2.6.8 and 6.1.1.4'
O O 0.0106 0.0060 'International Tables Vol C Tables 4.2.6.8 and 6.1.1.4'
P P 0.1023 0.0942 'International Tables Vol C Tables 4.2.6.8 and 6.1.1.4'
Cl Cl 0.1484 0.1585 'International Tables Vol C Tables 4.2.6.8 and 6.1.1.4'

loop_
_geom_angle_atom_site_label_1
_geom_angle_atom_site_label_2
_geom_angle_atom_site_label_3
_geom_angle
N1 C1 C44 127.5(3)
N1 C1 C2 106.8(3)
C44 C1 C2 125.2(4)
C3 C2 C1 109.0(3)
C3 C2 H2 125.5
C1 C2 H2 125.5
C2 C3 C4 108.9(3)
C2 C3 H3 125.5
C4 C3 H3 125.5
C3 C4 C5 131.4(3)
C3 C4 N1 106.8(3)
C5 C4 N1 120.9(3)
C4 C5 C13 120.9(3)
C4 C5 C6 117.7(3)
C13 C5 C6 121.1(3)
C12 C6 C7 117.7(3)
C12 C6 C5 122.7(3)
C7 C6 C5 119.5(3)
C8 C7 C6 121.0(3)
C8 C7 H7 119.5
C6 C7 H7 119.5
C7 C8 C9 121.2(3)
C7 C8 H8 119.4
C9 C8 H8 119.4
C8 C9 C11 117.4(3)
C8 C9 C10 122.3(3)
C11 C9 C10 120.3(3)
C9 C10 H10A 109.5
C9 C10 H10B 109.5
H10A C10 H10B 109.5
C9 C10 H10C 109.5
H10A C10 H10C 109.5
H10B C10 H10C 109.5
C12 C11 C9 121.7(3)
C12 C11 H11 119.1
C9 C11 H11 119.1
C11 C12 C6 120.9(3)
C11 C12 H12 119.5
C6 C12 H12 119.5
C14 C13 C5 132.9(3)
C14 C13 N2 106.4(3)
C5 C13 N2 120.2(3)
C15 C14 C13 109.1(3)
C15 C14 H14 125.5
C13 C14 H14 125.5
C14 C15 C16 109.8(3)
C14 C15 H15 125.1
C16 C15 H15 125.1
C17 C16 N2 127.2(3)
C17 C16 C15 126.3(3)
N2 C16 C15 105.9(3)
N3 C17 C16 127.3(3)
N3 C17 C18 106.9(3)
C16 C17 C18 125.7(3)
C19 C18 C17 107.7(3)
C19 C18 H18 126.2
C17 C18 H18 126.2
C18 C19 C20 108.6(3)
C18 C19 H19 125.7
C20 C19 H19 125.7
N3 C20 C21 127.5(3)
N3 C20 C19 105.7(3)
C21 C20 C19 126.8(3)
C29 C21 C20 129.1(3)
C29 C21 C22 114.2(3)
C20 C21 C22 116.6(3)
C23 C22 C28 116.5(3)
C23 C22 C21 120.5(3)
C28 C22 C21 123.0(3)
C22 C23 C24 121.2(4)
C22 C23 H23 119.4
C24 C23 H23 119.4
C25 C24 C23 121.6(4)
C25 C24 H24 119.2
C23 C24 H24 119.2
C27 C25 C24 117.9(3)
C27 C25 C26 121.4(3)
C24 C25 C26 120.7(4)
C25 C26 H26A 109.5
C25 C26 H26B 109.5
H26A C26 H26B 109.5
C25 C26 H26C 109.5
H26A C26 H26C 109.5
H26B C26 H26C 109.5
C25 C27 C28 120.7(4)
C25 C27 H27 119.6
C28 C27 H27 119.6
C27 C28 C22 121.9(4)
C27 C28 H28 119.0
C22 C28 H28 119.0
C21 C29 C30 129.0(3)
C21 C29 O3 122.9(3)
C30 C29 O3 108.1(3)
C31 C30 C29 109.0(3)
C31 C30 H30 125.5
C29 C30 H30 125.5
C30 C31 C32 107.7(3)
C30 C31 H31 126.1
C32 C31 H31 126.1
C33 C32 O3 124.0(3)
C33 C32 C31 127.6(3)
O3 C32 C31 108.3(3)
C32 C33 C41 128.6(3)
C32 C33 C34 115.6(3)
C41 C33 C34 115.7(3)
C35 C34 C40 116.9(3)
C35 C34 C33 120.7(3)
C40 C34 C33 122.3(3)
C34 C35 C36 120.8(4)
C34 C35 H35 119.6
C36 C35 H35 119.6
C37 C36 C35 122.6(4)
C37 C36 H36 118.7
C35 C36 H36 118.7
C39 C37 C36 116.2(4)
C39 C37 C38 122.0(4)
C36 C37 C38 121.7(4)
C37 C38 H38A 109.5
C37 C38 H38B 109.5
H38A C38 H38B 109.5
C37 C38 H38C 109.5
H38A C38 H38C 109.5
H38B C38 H38C 109.5
C37 C39 C40 123.5(4)
C37 C39 H39 118.3
C40 C39 H39 118.3
C39 C40 C34 119.9(4)
C39 C40 H40 120.0
C34 C40 H40 120.0
N4 C41 C33 127.1(3)
N4 C41 C42 106.4(3)
C33 C41 C42 126.5(3)
C43 C42 C41 108.0(3)
C43 C42 H42 126.0
C41 C42 H42 126.0
C42 C43 C44 108.0(4)
C42 C43 H43 126.0
C44 C43 H43 126.0
N4 C44 C43 106.7(3)
N4 C44 C1 126.5(3)
C43 C44 C1 126.8(4)
C1 N1 C4 108.5(3)
C1 N1 P1 133.4(3)
C4 N1 P1 115.3(2)
C16 N2 C13 108.7(3)
C16 N2 P1 131.7(2)
C13 N2 P1 115.1(2)
C17 N3 C20 111.1(3)
C17 N3 H3' 117.6
C20 N3 H3' 130.3
C41 N4 C44 110.9(3)
C41 N4 H4' 128.1
C44 N4 H4' 120.6
C32 O3 C29 106.9(3)
O1 P1 O2 121.41(15)
O1 P1 N1 108.96(16)
O2 P1 N1 109.97(14)
O1 P1 N2 110.30(15)
O2 P1 N2 109.22(13)
N1 P1 N2 93.39(14)

loop_
_geom_bond_atom_site_label_1
_geom_bond_atom_site_label_2
_geom_bond_distance
C1 N1 1.393(5)
C1 C44 1.411(5)
C1 C2 1.424(5)
C2 C3 1.378(5)
C2 H2 0.9500
C3 C4 1.398(5)
C3 H3 0.9500
C4 C5 1.402(5)
C4 N1 1.436(4)
C5 C13 1.405(5)
C5 C6 1.482(5)
C6 C12 1.391(5)
C6 C7 1.393(5)
C7 C8 1.384(5)
C7 H7 0.9500
C8 C9 1.389(5)
C8 H8 0.9500
C9 C11 1.393(5)
C9 C10 1.505(5)
C10 H10A 0.9800
C10 H10B 0.9800
C10 H10C 0.9800
C11 C12 1.374(5)
C11 H11 0.9500
C12 H12 0.9500
C13 C14 1.405(5)
C13 N2 1.432(4)
C14 C15 1.367(5)
C14 H14 0.9500
C15 C16 1.423(5)
C15 H15 0.9500
C16 C17 1.402(5)
C16 N2 1.408(4)
C17 N3 1.366(4)
C17 C18 1.413(5)
C18 C19 1.376(5)
C18 H18 0.9500
C19 C20 1.421(5)
C19 H19 0.9500
C20 N3 1.373(4)
C20 C21 1.401(5)
C21 C29 1.392(5)
C21 C22 1.504(5)
C22 C23 1.377(5)
C22 C28 1.388(5)
C23 C24 1.380(5)
C23 H23 0.9500
C24 C25 1.371(5)
C24 H24 0.9500
C25 C27 1.363(5)
C25 C26 1.521(5)
C26 H26A 0.9800
C26 H26B 0.9800
C26 H26C 0.9800
C27 C28 1.382(5)
C27 H27 0.9500
C28 H28 0.9500
C29 C30 1.393(5)
C29 O3 1.407(4)
C30 C31 1.369(5)
C30 H30 0.9500
C31 C32 1.412(5)
C31 H31 0.9500
C32 C33 1.386(5)
C32 O3 1.397(4)
C33 C41 1.410(5)
C33 C34 1.504(5)
C34 C35 1.381(5)
C34 C40 1.404(5)
C35 C36 1.381(6)
C35 H35 0.9500
C36 C37 1.369(5)
C36 H36 0.9500
C37 C39 1.361(6)
C37 C38 1.500(5)
C38 H38A 0.9800
C38 H38B 0.9800
C38 H38C 0.9800
C39 C40 1.376(6)
C39 H39 0.9500
C40 H40 0.9500
C41 N4 1.359(4)
C41 C42 1.426(5)
C42 C43 1.376(5)
C42 H42 0.9500
C43 C44 1.411(5)
C43 H43 0.9500
C44 N4 1.376(5)
N1 P1 1.724(3)
N2 P1 1.725(3)
N3 H3' 0.9173
N4 H4' 0.8563
O1 P1 1.468(3)
O2 P1 1.488(2)

loop_
_platon_squeeze_void_nr
_platon_squeeze_void_average_x
_platon_squeeze_void_average_y
_platon_squeeze_void_average_z
_platon_squeeze_void_volume
_platon_squeeze_void_count_electrons
1 0.500 0.000 0.500 302.3 59.8
